data_2107459
loop_
_publ_author_name
'Sovago, Ioana'
'Gutmann, Matthias J.'
'Senn, Hans Martin'
'Thomas, Lynne H.'
'Wilson, Chick C.'
'Farrugia, Louis J.'

_publ_section_title
;
 Electron density, disorder and polymorphism: high-resolution diffraction
 studies of the highly polymorphic neuralgic drug carbamazepine
;
_journal_coeditor_code BI5051
_journal_issue 1
_journal_name_full 'Acta Crystallographica Section B'
_journal_page_first 39
_journal_page_last 50
_journal_paper_doi 10.1107/S2052520615019538
_journal_volume 72
_journal_year 2016
_chemical_formula_moiety 'C15 H12 N2 O, 2(H2 O)'
_chemical_formula_sum 'C15 H16 N2 O3'
_chemical_formula_weight 272.3
_chemical_name_systematic
;
 ?
;
_space_group_IT_number 64
_symmetry_cell_setting orthorhombic
_symmetry_space_group_name_Hall '-C 2ac 2'
_symmetry_space_group_name_H-M 'C m c e'
_atom_sites_solution_hydrogens mixed
_atom_sites_solution_primary direct
_atom_sites_solution_secondary direct
_audit_conform_dict_name cif_core.dic
_audit_conform_dict_version 2.4.3
_audit_creation_method 'WinGX routine CIF_UPDATE'
_cell_angle_alpha 90
_cell_angle_beta 90
_cell_angle_gamma 90
_cell_formula_units_Z 8
_cell_length_a 19.705(8)
_cell_length_b 4.847(2)
_cell_length_c 28.891(11)
_cell_measurement_reflns_used 1597
_cell_measurement_temperature 100(2)
_cell_measurement_theta_max 25.2
_cell_measurement_theta_min 2.82
_cell_volume 2759.4(19)
_computing_cell_refinement 'SAINT V8.27B integration software'
_computing_data_collection 'Bruker APEX2 software'
_computing_data_reduction 'SORTAV (Blessing, 1995)'
_computing_molecular_graphics 'ORTEP-3 for Windows (Farrugia, 2012)'
_computing_publication_material 'WinGX publication routines (Farrugia, 2012)'
_computing_structure_refinement 'SHELXL-2013 (Sheldrick, 2013)'
_computing_structure_solution 'SIR-92 (Altomare et al., 1994)'
_diffrn_ambient_temperature 100(2)
_diffrn_measured_fraction_theta_full 0.975
_diffrn_measured_fraction_theta_max 1
_diffrn_measurement_device '\k-geometry diffractometer'
_diffrn_measurement_device_type 'Bruker APEX-II'
_diffrn_measurement_method '\f or \w oscillation scans'
_diffrn_radiation_monochromator graphite
_diffrn_radiation_type MoK\a
_diffrn_radiation_wavelength 0.71073
_diffrn_reflns_av_R_equivalents 0.069
_diffrn_reflns_limit_h_max 23
_diffrn_reflns_limit_h_min -23
_diffrn_reflns_limit_k_max 5
_diffrn_reflns_limit_k_min -5
_diffrn_reflns_limit_l_max 34
_diffrn_reflns_limit_l_min -34
_diffrn_reflns_number 11763
_diffrn_reflns_reduction_process
;
        Scaled and merged with Sortav
        R.H. Blessing, (1987) Cryst. Rev. 1, 3-58
        R.H. Blessing, (1989) J. Appl. Cryst. 22, 396-397
;
_diffrn_reflns_theta_full 25.242
_diffrn_reflns_theta_max 25.026
_diffrn_reflns_theta_min 1.41
_exptl_absorpt_coefficient_mu 0.093
_exptl_absorpt_correction_T_max 0.745
_exptl_absorpt_correction_T_min 0.648
_exptl_absorpt_correction_type multi-scan
_exptl_absorpt_process_details
;
SADABS-2012/1 - Bruker AXS area detector scaling and absorption correction
;
_exptl_crystal_colour colourless
_exptl_crystal_density_diffrn 1.311
_exptl_crystal_density_method 'not measured'
_exptl_crystal_description prism
_exptl_crystal_F_000 1152
_exptl_crystal_size_max 0.4
_exptl_crystal_size_mid 0.29
_exptl_crystal_size_min 0.18
_refine_diff_density_max 0.188
_refine_diff_density_min -0.161
_refine_ls_extinction_method none
_refine_ls_goodness_of_fit_ref 1.012
_refine_ls_hydrogen_treatment refU
_refine_ls_matrix_type full
_refine_ls_number_constraints 0
_refine_ls_number_parameters 119
_refine_ls_number_reflns 1258
_refine_ls_number_restraints 4
_refine_ls_restrained_S_all 1.01
_refine_ls_R_factor_all 0.0693
_refine_ls_R_factor_gt 0.0388
_refine_ls_shift/su_max 0
_refine_ls_shift/su_mean 0
_refine_ls_structure_factor_coef Fsqd
_refine_ls_weighting_details 'w=1/[\s^2^(Fo^2^)+(0.0257P)^2^+0.5684P] where P=(Fo^2^+2Fc^2^)/3'
_refine_ls_weighting_scheme calc
_refine_ls_wR_factor_gt 0.0686
_refine_ls_wR_factor_ref 0.0738
_reflns_number_gt 903
_reflns_number_total 1258
_reflns_threshold_expression 'I > 2\s(I)'
_cod_data_source_file bi5051sup1.cif
_cod_data_source_block dihydrate_ortho_XRAY
_cod_depositor_comments
;Adding full bibliography for 2107456--2107460.cif.

 Adding full bibliography for 2107456--2107460.cif.
;
_cod_original_sg_symbol_Hall '-C 2bc 2'
_cod_original_sg_symbol_H-M 'C m c a'
_cod_database_code 2107459

loop_
_symmetry_equiv_pos_as_xyz
'x, y, z'
'-x, -y+1/2, z+1/2'
'-x, y+1/2, -z+1/2'
'x, -y, -z'
'x+1/2, y+1/2, z'
'-x+1/2, -y+1, z+1/2'
'-x+1/2, y+1, -z+1/2'
'x+1/2, -y+1/2, -z'
'-x, -y, -z'
'x, y-1/2, -z-1/2'
'x, -y-1/2, z-1/2'
'-x, y, z'
'-x+1/2, -y+1/2, -z'
'x+1/2, y, -z-1/2'
'x+1/2, -y, z-1/2'
'-x+1/2, y+1/2, z'

loop_
_atom_site_type_symbol
_atom_site_label
_atom_site_fract_x
_atom_site_fract_y
_atom_site_fract_z
_atom_site_U_iso_or_equiv
_atom_site_adp_type
_atom_site_calc_flag
_atom_site_occupancy
_atom_site_disorder_assembly
_atom_site_disorder_group
N N1 0.4417(3) 0.6295(10) 0.45437(18) 0.0161(18) Uiso d 0.5 A 1
O O1 0.5572(2) 0.5843(8) 0.45207(14) 0.0154(14) Uiso d 0.5 A 2
N N2 0.5 0.7683(4) 0.38929(6) 0.0165(5) Uani d 1 A .
C C1 0.5 0.6571(4) 0.43337(7) 0.0167(6) Uani d 1 . .
C C2 0.43777(9) 0.8345(3) 0.36565(5) 0.0163(4) Uani d 1 . .
C C3 0.39516(9) 1.0389(3) 0.38309(5) 0.0188(4) Uani d 1 . .
H H3 0.4077 1.1366 0.4103 0.024(5) Uiso calc 1 . .
C C4 0.33435(9) 1.1009(3) 0.36086(5) 0.0201(4) Uani d 1 . .
H H4 0.3051 1.2393 0.3729 0.028(5) Uiso calc 1 . .
C C5 0.31674(9) 0.9580(3) 0.32082(5) 0.0188(4) Uani d 1 . .
H H5 0.2754 0.9994 0.3054 0.019(4) Uiso calc 1 . .
C C6 0.35930(9) 0.7561(3) 0.30343(5) 0.0187(4) Uani d 1 . .
H H6 0.3463 0.6592 0.2763 0.018(4) Uiso calc 1 . .
C C7 0.42117(9) 0.6904(3) 0.32478(5) 0.0157(4) Uani d 1 . .
C C8 0.46594(8) 0.4815(3) 0.30404(5) 0.0178(4) Uani d 1 . .
H H8 0.4444 0.3306 0.2891 0.022(5) Uiso calc 1 . .
H H1A 0.4005(9) 0.641(7) 0.4406(9) 0.019(7) Uiso d 0.5 B 1
H H1B 0.4447(15) 0.543(6) 0.4821(6) 0.019(7) Uiso d 0.5 C 1
O O2 0.29152(9) 0.5540(3) 0.45193(4) 0.0369(4) Uani d 1 . .
H H2A 0.2699(11) 0.708(3) 0.4486(7) 0.063(8) Uiso d 1 . .
H H2B 0.294(2) 0.528(9) 0.4815(5) 0.054(15) Uiso d 0.5 . .
H H2C 0.343(3) 0.590(13) 0.445(2) 0.12(2) Uiso d 0.5 . .

loop_
_atom_site_aniso_label
_atom_site_aniso_U_11
_atom_site_aniso_U_22
_atom_site_aniso_U_33
_atom_site_aniso_U_12
_atom_site_aniso_U_13
_atom_site_aniso_U_23
N2 0.0169(13) 0.0219(10) 0.0107(9) 0 0 0.0019(8)
C1 0.0212(16) 0.0148(12) 0.0142(12) 0 0 -0.0020(9)
C2 0.0177(10) 0.0173(8) 0.0140(8) -0.0027(7) 0.0009(7) 0.0040(6)
C3 0.0239(11) 0.0184(8) 0.0141(8) -0.0017(8) 0.0018(8) 0.0013(7)
C4 0.0241(11) 0.0177(8) 0.0184(9) 0.0024(8) 0.0035(8) 0.0039(7)
C5 0.0164(10) 0.0210(9) 0.0191(8) -0.0004(8) -0.0009(8) 0.0055(7)
C6 0.0223(11) 0.0187(8) 0.0153(8) -0.0046(8) -0.0018(8) 0.0018(7)
C7 0.0185(10) 0.0145(8) 0.0142(8) -0.0025(7) 0.0020(7) 0.0029(6)
C8 0.0245(9) 0.0146(8) 0.0143(8) -0.0017(7) -0.0019(7) 0.0003(7)
O2 0.0609(12) 0.0256(8) 0.0241(7) 0.0067(8) 0.0056(7) 0.0027(6)

loop_
_atom_type_symbol
_atom_type_description
_atom_type_scat_dispersion_real
_atom_type_scat_dispersion_imag
_atom_type_scat_source
O O 0.0106 0.006 'International Tables Vol C Tables 4.2.6.8 and 6.1.1.4'
N N 0.0061 0.0033 'International Tables Vol C Tables 4.2.6.8 and 6.1.1.4'
C C 0.0033 0.0016 'International Tables Vol C Tables 4.2.6.8 and 6.1.1.4'
H H 0 0 'International Tables Vol C Tables 4.2.6.8 and 6.1.1.4'

loop_
_geom_angle_atom_site_label_1
_geom_angle_atom_site_label_2
_geom_angle_atom_site_label_3
_geom_angle_site_symmetry_1
_geom_angle_site_symmetry_3
_geom_angle
C1 N1 H1A . . 125.3(19)
C1 N1 H1B . . 114(2)
H1A N1 H1B . . 118(3)
C1 N2 C2 . 12_655 121.58(9)
C1 N2 C2 . . 121.58(9)
C2 N2 C2 12_655 . 116.78(17)
O1 C1 O1 12_655 . 120.4(4)
N1 C1 N1 12_655 . 123.2(5)
O1 C1 N2 12_655 . 119.3(2)
O1 C1 N2 . . 119.3(2)
N1 C1 N2 12_655 . 117.9(3)
N1 C1 N2 . . 117.9(3)
C3 C2 C7 . . 121.00(16)
C3 C2 N2 . . 120.03(15)
C7 C2 N2 . . 118.97(15)
C4 C3 C2 . . 120.36(15)
C4 C3 H3 . . 119.8
C2 C3 H3 . . 119.8
C5 C4 C3 . . 119.37(16)
C5 C4 H4 . . 120.3
C3 C4 H4 . . 120.3
C6 C5 C4 . . 120.18(16)
C6 C5 H5 . . 119.9
C4 C5 H5 . . 119.9
C5 C6 C7 . . 121.84(15)
C5 C6 H6 . . 119.1
C7 C6 H6 . . 119.1
C6 C7 C2 . . 117.22(15)
C6 C7 C8 . . 119.89(14)
C2 C7 C8 . . 122.88(15)
C8 C8 C7 12_655 . 126.86(9)
C8 C8 H8 12_655 . 116.6
C7 C8 H8 . . 116.6
H2A O2 H2B . . 105(3)
H2A O2 H2C . . 108(4)
H2B O2 H2C . . 99(4)

loop_
_geom_bond_atom_site_label_1
_geom_bond_atom_site_label_2
_geom_bond_site_symmetry_2
_geom_bond_distance
N1 C1 . 1.305(6)
N1 H1A . 0.907(15)
N1 H1B . 0.907(15)
O1 C1 . 1.299(5)
N2 C1 . 1.383(3)
N2 C2 12_655 1.4398(19)
N2 C2 . 1.4398(19)
C1 O1 12_655 1.299(5)
C1 N1 12_655 1.305(6)
C2 C3 . 1.393(2)
C2 C7 . 1.410(2)
C3 C4 . 1.392(2)
C3 H3 . 0.95
C4 C5 . 1.392(2)
C4 H4 . 0.95
C5 C6 . 1.383(2)
C5 H5 . 0.95
C6 C7 . 1.403(2)
C6 H6 . 0.95
C7 C8 . 1.471(2)
C8 C8 12_655 1.342(3)
C8 H8 . 0.95
O2 H2A . 0.866(14)
O2 H2B . 0.866(14)
O2 H2C . 1.06(6)

loop_
_geom_torsion_atom_site_label_1
_geom_torsion_atom_site_label_2
_geom_torsion_atom_site_label_3
_geom_torsion_atom_site_label_4
_geom_torsion_site_symmetry_1
_geom_torsion_site_symmetry_4
_geom_torsion
C2 N2 C1 O1 12_655 12_655 -175.6(3)
C2 N2 C1 O1 . 12_655 7.2(4)
C2 N2 C1 O1 12_655 . -7.2(4)
C2 N2 C1 O1 . . 175.6(3)
C2 N2 C1 N1 12_655 12_655 4.2(4)
C2 N2 C1 N1 . 12_655 -173.0(3)
C2 N2 C1 N1 12_655 . 173.0(3)
C2 N2 C1 N1 . . -4.2(4)
C1 N2 C2 C3 . . 64.5(2)
C2 N2 C2 C3 12_655 . -112.90(18)
C1 N2 C2 C7 . . -115.8(2)
C2 N2 C2 C7 12_655 . 66.8(2)
C7 C2 C3 C4 . . 1.4(2)
N2 C2 C3 C4 . . -178.90(15)
C2 C3 C4 C5 . . -0.5(2)
C3 C4 C5 C6 . . 0.2(2)
C4 C5 C6 C7 . . -0.7(2)
C5 C6 C7 C2 . . 1.5(2)
C5 C6 C7 C8 . . -177.69(14)
C3 C2 C7 C6 . . -1.9(2)
N2 C2 C7 C6 . . 178.42(14)
C3 C2 C7 C8 . . 177.33(14)
N2 C2 C7 C8 . . -2.4(2)
C6 C7 C8 C8 . 12_655 145.28(11)
C2 C7 C8 C8 . 12_655 -33.90(18)
